data_7021598
loop_
_publ_author_name
'Chai, Jianfang'
'Abboud, Khalil A.'
'Miller, Stephen A.'

_publ_section_title
;
 Sterically expanded CGC catalysts: substituent effects on ethylene and
 \a-olefin polymerization.
;
_journal_issue 25
_journal_name_full 'Dalton transactions (Cambridge, England : 2003)'
_journal_page_first 9139
_journal_page_last 9147
_journal_paper_doi 10.1039/c3dt50163a
_journal_volume 42
_journal_year 2013
_chemical_formula_sum 'C45 H55 Cl2 N Si Zr'
_chemical_formula_weight 800.11
_space_group_IT_number 14
_symmetry_cell_setting monoclinic
_symmetry_space_group_name_Hall '-P 2ybc'
_symmetry_space_group_name_H-M 'P 1 21/c 1'
_atom_sites_solution_hydrogens geom
_atom_sites_solution_primary direct
_atom_sites_solution_secondary difmap
_audit_creation_method SHELXL-97
_audit_update_record
;
2013-01-09 # Formatted by publCIF
;
_cell_angle_alpha 90.00
_cell_angle_beta 112.982(3)
_cell_angle_gamma 90.00
_cell_formula_units_Z 4
_cell_length_a 15.5695(14)
_cell_length_b 15.1100(13)
_cell_length_c 18.8408(19)
_cell_measurement_reflns_used 9984
_cell_measurement_temperature 100(2)
_cell_measurement_theta_max 27.89
_cell_measurement_theta_min 2.22
_cell_volume 4080.6(7)
_computing_cell_refinement 'Bruker APEX2'
_computing_data_collection 'Bruker APEX2 (Bruker, 2008)'
_computing_data_reduction 'Bruker SAINT (Bruker, 2008)'
_computing_molecular_graphics 'Bruker SHELXTL'
_computing_publication_material 'Bruker SHELXTL'
_computing_structure_refinement 'Bruker SHELXTL'
_computing_structure_solution 'Bruker SHELXTL (Bruker, 2008)'
_diffrn_ambient_temperature 100(2)
_diffrn_measured_fraction_theta_full 1.000
_diffrn_measured_fraction_theta_max 1.000
_diffrn_measurement_device_type 'Bruker APEX-II DUO'
_diffrn_measurement_method 'phi and omega scans'
_diffrn_radiation_monochromator 'Bruker Triumph'
_diffrn_radiation_source 'fine-focus sealed tube'
_diffrn_radiation_type MoK\a
_diffrn_radiation_wavelength 0.71073
_diffrn_reflns_av_R_equivalents 0.0370
_diffrn_reflns_av_sigmaI/netI 0.0437
_diffrn_reflns_limit_h_max 20
_diffrn_reflns_limit_h_min -20
_diffrn_reflns_limit_k_max 16
_diffrn_reflns_limit_k_min -19
_diffrn_reflns_limit_l_max 23
_diffrn_reflns_limit_l_min -24
_diffrn_reflns_number 38165
_diffrn_reflns_theta_full 27.50
_diffrn_reflns_theta_max 27.50
_diffrn_reflns_theta_min 1.79
_diffrn_standards_interval_count 0
_diffrn_standards_interval_time 0
_diffrn_standards_number 0
_exptl_absorpt_coefficient_mu 0.461
_exptl_absorpt_correction_T_max 0.9424
_exptl_absorpt_correction_T_min 0.9113
_exptl_absorpt_correction_type numerical
_exptl_absorpt_process_details 'based on measured indexed crystal faces, Bruker SHELXTL v6.14 (Bruker 2008)'
_exptl_crystal_colour yellow
_exptl_crystal_density_diffrn 1.302
_exptl_crystal_density_method 'not measured'
_exptl_crystal_description prisms
_exptl_crystal_F_000 1680
_exptl_crystal_size_max 0.20
_exptl_crystal_size_mid 0.15
_exptl_crystal_size_min 0.13
_refine_diff_density_max 0.624
_refine_diff_density_min -0.911
_refine_diff_density_rms 0.061
_refine_ls_extinction_method none
_refine_ls_goodness_of_fit_ref 1.037
_refine_ls_hydrogen_treatment constr
_refine_ls_matrix_type full
_refine_ls_number_parameters 442
_refine_ls_number_reflns 9379
_refine_ls_number_restraints 0
_refine_ls_restrained_S_all 1.037
_refine_ls_R_factor_all 0.0524
_refine_ls_R_factor_gt 0.0340
_refine_ls_shift/su_max 0.004
_refine_ls_shift/su_mean 0.000
_refine_ls_structure_factor_coef Fsqd
_refine_ls_weighting_details 'calc w=1/[\s^2^(Fo^2^)+(0.0469P)^2^] where P=(Fo^2^+2Fc^2^)/3'
_refine_ls_weighting_scheme calc
_refine_ls_wR_factor_gt 0.0841
_refine_ls_wR_factor_ref 0.0897
_reflns_number_gt 6953
_reflns_number_total 9379
_reflns_threshold_expression I>2\s(I)
_cod_data_source_file c3dt50163a.txt
_cod_data_source_block jfc4_complex7
_cod_original_sg_symbol_H-M P2(1)/c
_cod_database_code 7021598

loop_
_symmetry_equiv_pos_as_xyz
'x, y, z'
'-x, y+1/2, -z+1/2'
'-x, -y, -z'
'x, -y-1/2, z-1/2'

loop_
_atom_site_label
_atom_site_type_symbol
_atom_site_fract_x
_atom_site_fract_y
_atom_site_fract_z
_atom_site_U_iso_or_equiv
_atom_site_adp_type
_atom_site_occupancy
_atom_site_symmetry_multiplicity
_atom_site_calc_flag
_atom_site_refinement_flags
_atom_site_disorder_assembly
_atom_site_disorder_group
Zr1 Zr 0.309144(13) 0.244048(13) 0.482485(12) 0.02048(6) Uani 1 1 d . . .
Si1 Si 0.11839(4) 0.16703(4) 0.41647(3) 0.02099(13) Uani 1 1 d . . .
Cl1 Cl 0.43779(4) 0.14433(4) 0.51738(3) 0.03562(15) Uani 1 1 d . . .
Cl2 Cl 0.36924(4) 0.37086(4) 0.56275(4) 0.03669(14) Uani 1 1 d . . .
N1 N 0.20478(11) 0.18632(11) 0.50728(10) 0.0222(4) Uani 1 1 d . . .
C1 C 0.17881(13) 0.23038(13) 0.36395(12) 0.0202(4) Uani 1 1 d . . .
C2 C 0.19533(14) 0.32563(13) 0.37335(12) 0.0228(4) Uani 1 1 d . . .
C3 C 0.14989(15) 0.39367(14) 0.39678(13) 0.0277(5) Uani 1 1 d . . .
H3A H 0.0959 0.3798 0.4063 0.033 Uiso 1 1 calc R . .
C4 C 0.18203(16) 0.47989(14) 0.40615(14) 0.0313(5) Uani 1 1 d . A .
C5 C 0.26546(16) 0.50179(14) 0.39476(14) 0.0303(5) Uani 1 1 d . A .
C6 C 0.31287(15) 0.43544(14) 0.37489(13) 0.0278(5) Uani 1 1 d . . .
H6A H 0.3685 0.4493 0.3677 0.033 Uiso 1 1 calc R . .
C7 C 0.28023(14) 0.34771(13) 0.36508(13) 0.0221(4) Uani 1 1 d . . .
C8 C 0.31839(14) 0.26654(12) 0.34830(12) 0.0202(4) Uani 1 1 d . . .
C9 C 0.40162(13) 0.24836(13) 0.33853(12) 0.0213(4) Uani 1 1 d . . .
H9A H 0.4441 0.2951 0.3426 0.026 Uiso 1 1 calc R . .
C10 C 0.42270(13) 0.16392(13) 0.32311(12) 0.0193(4) Uani 1 1 d . . .
C11 C 0.35656(13) 0.09409(13) 0.31387(12) 0.0194(4) Uani 1 1 d . . .
C12 C 0.27515(13) 0.11132(13) 0.32459(12) 0.0199(4) Uani 1 1 d . . .
H12A H 0.2325 0.0644 0.3194 0.024 Uiso 1 1 calc R . .
C13 C 0.25382(13) 0.19693(13) 0.34308(12) 0.0192(4) Uani 1 1 d . . .
C14 C 0.12613(19) 0.54932(15) 0.43032(16) 0.0401(6) Uani 1 1 d . . .
C15 C 0.1455(3) 0.6394(3) 0.4134(3) 0.0324(5) Uiso 0.50 1 d P A 1
H15A H 0.1168 0.6824 0.4373 0.039 Uiso 0.50 1 calc PR A 1
H15B H 0.1192 0.6495 0.3570 0.039 Uiso 0.50 1 calc PR A 1
C16 C 0.2502(3) 0.6515(3) 0.4458(3) 0.0324(5) Uiso 0.50 1 d P A 1
H16A H 0.2748 0.6360 0.5013 0.039 Uiso 0.50 1 calc PR A 1
H16B H 0.2635 0.7150 0.4422 0.039 Uiso 0.50 1 calc PR A 1
C15' C 0.1954(3) 0.6388(3) 0.4632(3) 0.0324(5) Uiso 0.50 1 d P A 2
H15C H 0.1579 0.6890 0.4691 0.039 Uiso 0.50 1 calc PR A 2
H15D H 0.2444 0.6255 0.5145 0.039 Uiso 0.50 1 calc PR A 2
C16' C 0.2404(3) 0.6644(3) 0.4083(3) 0.0324(5) Uiso 0.50 1 d P A 2
H16C H 0.1917 0.6724 0.3559 0.039 Uiso 0.50 1 calc PR A 2
H16D H 0.2738 0.7213 0.4248 0.039 Uiso 0.50 1 calc PR A 2
C17 C 0.30638(19) 0.59600(15) 0.40643(17) 0.0427(7) Uani 1 1 d . . .
C18 C 0.51847(13) 0.14633(13) 0.32008(13) 0.0234(5) Uani 1 1 d . . .
C19 C 0.51546(14) 0.06077(14) 0.27483(14) 0.0278(5) Uani 1 1 d . . .
H19A H 0.4787 0.0715 0.2193 0.033 Uiso 1 1 calc R . .
H19B H 0.5797 0.0448 0.2811 0.033 Uiso 1 1 calc R . .
C20 C 0.47321(15) -0.01528(14) 0.30130(14) 0.0301(5) Uani 1 1 d . . .
H20A H 0.5100 -0.0257 0.3568 0.036 Uiso 1 1 calc R . .
H20B H 0.4772 -0.0693 0.2731 0.036 Uiso 1 1 calc R . .
C21 C 0.37071(13) 0.00056(13) 0.28870(12) 0.0224(4) Uani 1 1 d . . .
C22 C 0.1252(8) 0.5299(6) 0.5062(7) 0.0361(4) Uiso 0.50 1 d P A 1
H22A H 0.1884 0.5361 0.5458 0.054 Uiso 0.50 1 calc PR A 1
H22B H 0.1031 0.4693 0.5067 0.054 Uiso 0.50 1 calc PR A 1
H22C H 0.0834 0.5715 0.5169 0.054 Uiso 0.50 1 calc PR A 1
C23 C 0.0097(3) 0.5358(3) 0.3705(3) 0.0361(4) Uiso 0.50 1 d P A 1
H23A H -0.0082 0.4739 0.3716 0.054 Uiso 0.50 1 calc PR A 1
H23B H 0.0004 0.5522 0.3177 0.054 Uiso 0.50 1 calc PR A 1
H23C H -0.0288 0.5738 0.3884 0.054 Uiso 0.50 1 calc PR A 1
C24 C 0.2791(3) 0.6342(3) 0.3229(3) 0.0361(4) Uiso 0.50 1 d P A 1
H24A H 0.2145 0.6178 0.2910 0.054 Uiso 0.50 1 calc PR A 1
H24B H 0.3208 0.6097 0.3001 0.054 Uiso 0.50 1 calc PR A 1
H24C H 0.2849 0.6988 0.3254 0.054 Uiso 0.50 1 calc PR A 1
C25 C 0.3987(3) 0.5975(3) 0.4540(3) 0.0361(4) Uiso 0.50 1 d P A 1
H25A H 0.4366 0.5966 0.4230 0.054 Uiso 0.50 1 calc PR A 1
H25B H 0.4134 0.5455 0.4878 0.054 Uiso 0.50 1 calc PR A 1
H25C H 0.4122 0.6514 0.4854 0.054 Uiso 0.50 1 calc PR A 1
C22' C 0.1210(8) 0.5177(6) 0.5072(7) 0.0361(4) Uiso 0.50 1 d P A 2
H22D H 0.1830 0.5222 0.5489 0.054 Uiso 0.50 1 calc PR A 2
H22E H 0.1001 0.4560 0.5018 0.054 Uiso 0.50 1 calc PR A 2
H22F H 0.0769 0.5549 0.5192 0.054 Uiso 0.50 1 calc PR A 2
C23' C 0.0449(3) 0.5733(3) 0.3717(3) 0.0361(4) Uiso 0.50 1 d P A 2
H23D H 0.0549 0.6279 0.3478 0.054 Uiso 0.50 1 calc PR A 2
H23E H -0.0034 0.5832 0.3920 0.054 Uiso 0.50 1 calc PR A 2
H23F H 0.0250 0.5261 0.3330 0.054 Uiso 0.50 1 calc PR A 2
C24' C 0.3451(3) 0.6232(3) 0.3442(3) 0.0361(4) Uiso 0.50 1 d P A 2
H24D H 0.2938 0.6246 0.2933 0.054 Uiso 0.50 1 calc PR A 2
H24E H 0.3920 0.5801 0.3440 0.054 Uiso 0.50 1 calc PR A 2
H24F H 0.3737 0.6820 0.3565 0.054 Uiso 0.50 1 calc PR A 2
C25' C 0.4045(3) 0.5980(3) 0.4903(3) 0.0361(4) Uiso 0.50 1 d P A 2
H25D H 0.4548 0.5655 0.4829 0.054 Uiso 0.50 1 calc PR A 2
H25E H 0.3908 0.5703 0.5317 0.054 Uiso 0.50 1 calc PR A 2
H25F H 0.4239 0.6595 0.5041 0.054 Uiso 0.50 1 calc PR A 2
C26 C 0.54797(16) 0.22099(15) 0.27921(16) 0.0347(6) Uani 1 1 d . . .
H26A H 0.4983 0.2316 0.2285 0.052 Uiso 1 1 calc R . .
H26B H 0.6053 0.2040 0.2729 0.052 Uiso 1 1 calc R . .
H26C H 0.5591 0.2751 0.3102 0.052 Uiso 1 1 calc R . .
C27 C 0.59062(15) 0.13787(17) 0.40278(15) 0.0382(6) Uani 1 1 d . . .
H27A H 0.6517 0.1238 0.4020 0.057 Uiso 1 1 calc R . .
H27B H 0.5718 0.0905 0.4293 0.057 Uiso 1 1 calc R . .
H27C H 0.5946 0.1939 0.4301 0.057 Uiso 1 1 calc R . .
C28 C 0.34447(15) -0.07027(13) 0.33524(13) 0.0269(5) Uani 1 1 d . . .
H28A H 0.3591 -0.1291 0.3210 0.040 Uiso 1 1 calc R . .
H28B H 0.2776 -0.0665 0.3240 0.040 Uiso 1 1 calc R . .
H28C H 0.3800 -0.0604 0.3904 0.040 Uiso 1 1 calc R . .
C29 C 0.30728(16) -0.00911(15) 0.20316(13) 0.0308(5) Uani 1 1 d . . .
H29A H 0.3227 0.0368 0.1734 0.046 Uiso 1 1 calc R . .
H29B H 0.2420 -0.0027 0.1966 0.046 Uiso 1 1 calc R . .
H29C H 0.3166 -0.0676 0.1848 0.046 Uiso 1 1 calc R . .
C30 C -0.00250(13) 0.21028(14) 0.39310(13) 0.0245(5) Uani 1 1 d . . .
C31 C -0.04291(15) 0.26589(15) 0.33018(15) 0.0348(6) Uani 1 1 d . . .
H31A H -0.0070 0.2849 0.3022 0.042 Uiso 1 1 calc R . .
C32 C -0.13496(16) 0.29458(17) 0.30702(17) 0.0436(7) Uani 1 1 d . . .
H32A H -0.1611 0.3331 0.2640 0.052 Uiso 1 1 calc R . .
C33 C -0.18787(16) 0.26675(15) 0.34686(17) 0.0412(7) Uani 1 1 d . . .
H33A H -0.2506 0.2863 0.3315 0.049 Uiso 1 1 calc R . .
C34 C -0.14982(15) 0.21058(16) 0.40907(16) 0.0364(6) Uani 1 1 d . . .
H34A H -0.1865 0.1911 0.4362 0.044 Uiso 1 1 calc R . .
C35 C -0.05805(14) 0.18245(14) 0.43202(14) 0.0302(5) Uani 1 1 d . . .
H35A H -0.0325 0.1437 0.4749 0.036 Uiso 1 1 calc R . .
C36 C 0.10406(14) 0.04618(14) 0.39261(13) 0.0239(5) Uani 1 1 d . . .
C37 C 0.17641(15) -0.01444(14) 0.42763(14) 0.0298(5) Uani 1 1 d . . .
H37A H 0.2350 0.0064 0.4632 0.036 Uiso 1 1 calc R . .
C38 C 0.16447(18) -0.10381(15) 0.41164(16) 0.0381(6) Uani 1 1 d . . .
H38A H 0.2144 -0.1437 0.4365 0.046 Uiso 1 1 calc R . .
C39 C 0.07989(19) -0.13546(16) 0.35949(16) 0.0419(6) Uani 1 1 d . . .
H39A H 0.0715 -0.1970 0.3489 0.050 Uiso 1 1 calc R . .
C40 C 0.00728(17) -0.07679(16) 0.32274(15) 0.0374(6) Uani 1 1 d . . .
H40A H -0.0506 -0.0978 0.2862 0.045 Uiso 1 1 calc R . .
C41 C 0.01991(15) 0.01254(15) 0.33985(13) 0.0290(5) Uani 1 1 d . . .
H41A H -0.0302 0.0522 0.3149 0.035 Uiso 1 1 calc R . .
C42 C 0.20750(15) 0.16767(15) 0.58584(13) 0.0282(5) Uani 1 1 d . . .
C43 C 0.30905(16) 0.16549(18) 0.64326(14) 0.0403(6) Uani 1 1 d . . .
H43A H 0.3427 0.1191 0.6283 0.060 Uiso 1 1 calc R . .
H43B H 0.3113 0.1530 0.6950 0.060 Uiso 1 1 calc R . .
H43C H 0.3383 0.2229 0.6433 0.060 Uiso 1 1 calc R . .
C44 C 0.15575(18) 0.24171(15) 0.60849(16) 0.0366(6) Uani 1 1 d . . .
H44A H 0.0909 0.2440 0.5713 0.055 Uiso 1 1 calc R . .
H44B H 0.1862 0.2985 0.6086 0.055 Uiso 1 1 calc R . .
H44C H 0.1571 0.2300 0.6601 0.055 Uiso 1 1 calc R . .
C45 C 0.16398(16) 0.07789(15) 0.58952(14) 0.0344(6) Uani 1 1 d . . .
H45A H 0.2002 0.0307 0.5784 0.052 Uiso 1 1 calc R . .
H45B H 0.0996 0.0762 0.5513 0.052 Uiso 1 1 calc R . .
H45C H 0.1643 0.0692 0.6412 0.052 Uiso 1 1 calc R . .

loop_
_atom_site_aniso_label
_atom_site_aniso_U_11
_atom_site_aniso_U_22
_atom_site_aniso_U_33
_atom_site_aniso_U_23
_atom_site_aniso_U_13
_atom_site_aniso_U_12
Zr1 0.01852(10) 0.02267(11) 0.02136(12) 0.00215(8) 0.00900(8) 0.00178(7)
Si1 0.0173(3) 0.0219(3) 0.0254(3) 0.0059(2) 0.0101(2) 0.0041(2)
Cl1 0.0280(3) 0.0514(4) 0.0282(3) 0.0118(3) 0.0119(2) 0.0185(2)
Cl2 0.0431(3) 0.0343(3) 0.0329(4) -0.0078(3) 0.0151(3) -0.0058(2)
N1 0.0224(8) 0.0243(10) 0.0222(10) 0.0058(7) 0.0113(8) 0.0048(7)
C1 0.0184(9) 0.0207(11) 0.0217(12) 0.0057(8) 0.0080(8) 0.0050(7)
C2 0.025(1) 0.0231(11) 0.0228(12) 0.0091(9) 0.0118(9) 0.0063(8)
C3 0.0313(11) 0.0282(12) 0.0300(14) 0.0112(10) 0.0189(10) 0.0107(9)
C4 0.0460(13) 0.0249(12) 0.0351(15) 0.0103(10) 0.0291(12) 0.0135(10)
C5 0.0433(13) 0.0193(11) 0.0363(15) 0.0071(10) 0.0244(12) 0.0062(9)
C6 0.0366(12) 0.0220(11) 0.0336(14) 0.0044(9) 0.0233(11) 0.0021(9)
C7 0.0261(10) 0.0201(11) 0.0246(12) 0.0045(9) 0.0149(9) 0.0044(8)
C8 0.0233(10) 0.0186(10) 0.0204(11) 0.0029(8) 0.0104(9) 0.0021(7)
C9 0.0209(9) 0.0198(10) 0.0248(12) 0.0001(9) 0.0108(9) -0.0021(8)
C10 0.0166(9) 0.0221(11) 0.0188(11) 0.0008(8) 0.0066(8) 0.0020(7)
C11 0.0185(9) 0.0195(10) 0.0174(11) 0.0005(8) 0.0039(8) 0.0018(7)
C12 0.0178(9) 0.0203(11) 0.0198(12) 0.0007(8) 0.0055(8) -0.0018(7)
C13 0.0165(9) 0.0220(11) 0.0177(11) 0.0039(8) 0.0051(8) 0.0023(7)
C14 0.0631(17) 0.0279(13) 0.0505(17) 0.0096(11) 0.0451(15) 0.0158(11)
C17 0.0655(17) 0.0182(12) 0.062(2) 0.0014(11) 0.0443(16) 0.0050(11)
C18 0.0180(9) 0.0223(11) 0.0312(13) -0.0034(9) 0.0109(9) 0.0008(8)
C19 0.0245(11) 0.0252(12) 0.0373(15) -0.0036(10) 0.0159(10) 0.0014(8)
C20 0.0295(11) 0.0237(12) 0.0403(15) -0.005(1) 0.0173(11) 0.0038(9)
C21 0.0221(10) 0.0195(10) 0.0260(13) -0.0028(9) 0.0097(9) -0.0014(8)
C26 0.0284(12) 0.0298(13) 0.0549(18) -0.0011(11) 0.0262(12) -0.0012(9)
C27 0.0218(11) 0.0521(16) 0.0364(15) -0.0108(12) 0.0066(10) 0.0027(10)
C28 0.0288(11) 0.0204(11) 0.0308(14) 0.0015(9) 0.0108(10) 0.0024(8)
C29 0.0389(13) 0.0264(12) 0.0254(13) -0.0039(10) 0.0106(10) -0.0068(9)
C30 0.0194(10) 0.0223(11) 0.0321(13) 0.0014(9) 0.0105(9) 0.0025(8)
C31 0.0221(11) 0.0373(14) 0.0441(16) 0.0149(11) 0.0120(11) 0.0042(9)
C32 0.0242(12) 0.0379(15) 0.061(2) 0.0184(13) 0.0081(12) 0.0085(10)
C33 0.0181(10) 0.0318(14) 0.070(2) 0.0023(12) 0.0134(12) 0.0053(9)
C34 0.0240(11) 0.0348(13) 0.0562(18) -0.0021(12) 0.0218(12) -0.0028(9)
C35 0.0237(11) 0.0284(12) 0.0398(15) 0.0046(10) 0.0138(10) 0.0009(9)
C36 0.0237(10) 0.0254(11) 0.0273(13) 0.0048(9) 0.0152(9) 0.0014(8)
C37 0.0309(12) 0.0273(12) 0.0337(14) 0.0067(10) 0.0155(11) 0.0048(9)
C38 0.0500(15) 0.0262(13) 0.0477(17) 0.0092(11) 0.0297(14) 0.0085(11)
C39 0.0639(18) 0.0258(13) 0.0505(18) -0.0039(12) 0.0381(15) -0.0029(12)
C40 0.0416(14) 0.0379(14) 0.0393(16) -0.0101(11) 0.0231(12) -0.0092(11)
C41 0.0308(11) 0.0310(13) 0.0298(14) 0.0002(10) 0.017(1) 0.0005(9)
C42 0.0287(11) 0.0344(13) 0.0261(13) 0.0069(10) 0.016(1) 0.0028(9)
C43 0.0343(13) 0.0634(18) 0.0238(14) 0.0089(12) 0.0120(11) 0.0019(11)
C44 0.0432(14) 0.0399(15) 0.0351(15) -0.0012(11) 0.0243(12) 0.0019(11)
C45 0.0376(13) 0.0366(14) 0.0346(15) 0.0112(11) 0.0201(12) 0.005(1)

loop_
_atom_type_symbol
_atom_type_description
_atom_type_scat_dispersion_real
_atom_type_scat_dispersion_imag
_atom_type_scat_source
C C 0.0033 0.0016 'International Tables Vol C Tables 4.2.6.8 and 6.1.1.4'
H H 0.0000 0.0000 'International Tables Vol C Tables 4.2.6.8 and 6.1.1.4'
N N 0.0061 0.0033 'International Tables Vol C Tables 4.2.6.8 and 6.1.1.4'
Si Si 0.0817 0.0704 'International Tables Vol C Tables 4.2.6.8 and 6.1.1.4'
Cl Cl 0.1484 0.1585 'International Tables Vol C Tables 4.2.6.8 and 6.1.1.4'
Zr Zr -2.9673 0.5597 'International Tables Vol C Tables 4.2.6.8 and 6.1.1.4'

loop_
_geom_angle_atom_site_label_1
_geom_angle_atom_site_label_2
_geom_angle_atom_site_label_3
_geom_angle
N1 Zr1 C1 73.42(7)
N1 Zr1 Cl1 108.86(5)
C1 Zr1 Cl1 121.54(5)
N1 Zr1 Cl2 110.20(5)
C1 Zr1 Cl2 130.18(5)
Cl1 Zr1 Cl2 104.63(2)
N1 Zr1 C2 91.57(7)
C1 Zr1 C2 35.17(7)
Cl1 Zr1 C2 143.24(5)
Cl2 Zr1 C2 95.93(5)
N1 Zr1 C13 97.94(6)
C1 Zr1 C13 34.53(6)
Cl1 Zr1 C13 90.99(4)
Cl2 Zr1 C13 140.63(5)
C2 Zr1 C13 55.24(7)
N1 Zr1 C7 124.04(6)
C1 Zr1 C7 56.68(6)
Cl1 Zr1 C7 117.56(4)
Cl2 Zr1 C7 87.16(5)
C2 Zr1 C7 32.66(6)
C13 Zr1 C7 53.86(6)
N1 Zr1 C8 128.60(7)
C1 Zr1 C8 56.56(6)
Cl1 Zr1 C8 89.50(4)
Cl2 Zr1 C8 110.61(5)
C2 Zr1 C8 54.47(6)
C13 Zr1 C8 32.32(6)
C7 Zr1 C8 32.31(6)
N1 Zr1 Si1 34.76(5)
C1 Zr1 Si1 39.02(5)
Cl1 Zr1 Si1 117.54(2)
Cl2 Zr1 Si1 131.144(19)
C2 Zr1 Si1 64.54(5)
C13 Zr1 Si1 64.87(4)
C7 Zr1 Si1 93.84(5)
C8 Zr1 Si1 93.99(5)
N1 Si1 C1 94.53(9)
N1 Si1 C36 111.93(9)
C1 Si1 C36 114.13(9)
N1 Si1 C30 119.50(9)
C1 Si1 C30 111.29(9)
C36 Si1 C30 105.60(9)
N1 Si1 Zr1 42.28(5)
C1 Si1 Zr1 52.78(7)
C36 Si1 Zr1 119.21(6)
C30 Si1 Zr1 135.15(7)
C42 N1 Si1 131.01(13)
C42 N1 Zr1 126.03(13)
Si1 N1 Zr1 102.96(8)
C13 C1 C2 104.61(16)
C13 C1 Si1 125.80(14)
C2 C1 Si1 122.72(14)
C13 C1 Zr1 78.65(11)
C2 C1 Zr1 75.77(12)
Si1 C1 Zr1 88.20(8)
C3 C2 C7 117.48(19)
C3 C2 C1 131.98(18)
C7 C2 C1 110.07(16)
C3 C2 Zr1 112.89(15)
C7 C2 Zr1 79.22(12)
C1 C2 Zr1 69.06(11)
C4 C3 C2 121.69(19)
C4 C3 H3A 119.2
C2 C3 H3A 119.2
C3 C4 C5 120.12(18)
C3 C4 C14 117.48(19)
C5 C4 C14 122.4(2)
C6 C5 C4 118.9(2)
C6 C5 C17 118.35(19)
C4 C5 C17 122.67(18)
C5 C6 C7 121.09(19)
C5 C6 H6A 119.5
C7 C6 H6A 119.5
C6 C7 C2 120.52(17)
C6 C7 C8 131.93(18)
C2 C7 C8 107.54(17)
C6 C7 Zr1 121.48(15)
C2 C7 Zr1 68.12(11)
C8 C7 Zr1 74.14(11)
C9 C8 C13 120.40(17)
C9 C8 C7 132.15(18)
C13 C8 C7 107.45(16)
C9 C8 Zr1 120.26(14)
C13 C8 Zr1 70.61(11)
C7 C8 Zr1 73.55(11)
C10 C9 C8 121.13(17)
C10 C9 H9A 119.4
C8 C9 H9A 119.4
C9 C10 C11 119.19(16)
C9 C10 C18 118.87(17)
C11 C10 C18 121.88(17)
C12 C11 C10 119.88(17)
C12 C11 C21 117.96(17)
C10 C11 C21 122.11(16)
C11 C12 C13 121.68(17)
C11 C12 H12A 119.2
C13 C12 H12A 119.2
C12 C13 C8 117.61(17)
C12 C13 C1 132.30(17)
C8 C13 C1 109.95(17)
C12 C13 Zr1 119.80(14)
C8 C13 Zr1 77.07(12)
C1 C13 Zr1 66.82(11)
C23' C14 C15 77.3(3)
C23' C14 C22 119.0(5)
C15 C14 C22 118.8(4)
C23' C14 C4 113.2(3)
C15 C14 C4 112.5(2)
C22 C14 C4 112.0(5)
C23' C14 C22' 117.9(5)
C15 C14 C22' 125.5(4)
C22 C14 C22' 6.7(7)
C4 C14 C22' 107.8(4)
C23' C14 C15' 110.0(3)
C15 C14 C15' 34.4(2)
C22 C14 C15' 92.9(4)
C4 C14 C15' 107.4(2)
C22' C14 C15' 99.3(4)
C23' C14 C23 26.0(3)
C15 C14 C23 102.8(3)
C22 C14 C23 101.8(5)
C4 C14 C23 107.2(2)
C22' C14 C23 98.6(4)
C15' C14 C23 133.5(3)
C14 C15 C16 107.9(4)
C14 C15 H15A 110.1
C16 C15 H15A 110.1
C14 C15 H15B 110.1
C16 C15 H15B 110.1
H15A C15 H15B 108.4
C15 C16 C17 116.8(4)
C15 C16 H16A 108.1
C17 C16 H16A 108.1
C15 C16 H16B 108.1
C17 C16 H16B 108.1
H16A C16 H16B 107.3
C16' C15' C14 110.8(4)
C16' C15' H15C 109.5
C14 C15' H15C 109.5
C16' C15' H15D 109.5
C14 C15' H15D 109.5
H15C C15' H15D 108.1
C17 C16' C15' 110.7(4)
C17 C16' H16C 109.5
C15' C16' H16C 109.5
C17 C16' H16D 109.5
C15' C16' H16D 109.5
H16C C16' H16D 108.1
C25 C17 C16' 122.7(4)
C25 C17 C5 112.3(3)
C16' C17 C5 113.6(3)
C25 C17 C24' 82.7(3)
C16' C17 C24' 108.1(3)
C5 C17 C24' 113.2(3)
C25 C17 C24 117.1(3)
C16' C17 C24 81.2(3)
C5 C17 C24 105.1(3)
C24' C17 C24 35.6(2)
C25 C17 C16 108.3(3)
C16' C17 C16 25.7(2)
C5 C17 C16 106.4(2)
C24' C17 C16 130.8(3)
C24 C17 C16 107.0(3)
C25 C17 C25' 20.7(3)
C16' C17 C25' 110.2(3)
C5 C17 C25' 108.5(2)
C24' C17 C25' 102.7(3)
C24 C17 C25' 135.3(3)
C16 C17 C25' 90.9(3)
C27 C18 C26 109.15(18)
C27 C18 C10 108.29(17)
C26 C18 C10 112.10(16)
C27 C18 C19 110.21(18)
C26 C18 C19 106.86(18)
C10 C18 C19 110.22(16)
C20 C19 C18 112.39(18)
C20 C19 H19A 109.1
C18 C19 H19A 109.1
C20 C19 H19B 109.1
C18 C19 H19B 109.1
H19A C19 H19B 107.9
C19 C20 C21 113.10(18)
C19 C20 H20A 109.0
C21 C20 H20A 109.0
C19 C20 H20B 109.0
C21 C20 H20B 109.0
H20A C20 H20B 107.8
C29 C21 C11 107.54(17)
C29 C21 C28 109.14(17)
C11 C21 C28 111.29(17)
C29 C21 C20 110.55(17)
C11 C21 C20 111.18(16)
C28 C21 C20 107.14(17)
C14 C22 H22A 109.5
C14 C22 H22B 109.5
H22A C22 H22B 109.5
C14 C22 H22C 109.5
H22A C22 H22C 109.5
H22B C22 H22C 109.5
C14 C23 H23A 109.5
C14 C23 H23B 109.5
H23A C23 H23B 109.5
C14 C23 H23C 109.5
H23A C23 H23C 109.5
H23B C23 H23C 109.5
C17 C24 H24A 109.5
C17 C24 H24B 109.5
H24A C24 H24B 109.5
C17 C24 H24C 109.5
H24A C24 H24C 109.5
H24B C24 H24C 109.5
C17 C25 H25A 109.5
C17 C25 H25B 109.5
H25A C25 H25B 109.5
C17 C25 H25C 109.5
H25A C25 H25C 109.5
H25B C25 H25C 109.5
C14 C22' H22D 109.5
C14 C22' H22E 109.5
H22D C22' H22E 109.5
C14 C22' H22F 109.5
H22D C22' H22F 109.5
H22E C22' H22F 109.5
C14 C23' H23D 109.5
C14 C23' H23E 109.5
H23D C23' H23E 109.5
C14 C23' H23F 109.5
H23D C23' H23F 109.5
H23E C23' H23F 109.5
C17 C24' H24D 109.5
C17 C24' H24E 109.5
H24D C24' H24E 109.5
C17 C24' H24F 109.5
H24D C24' H24F 109.5
H24E C24' H24F 109.5
C17 C25' H25D 109.5
C17 C25' H25E 109.5
H25D C25' H25E 109.5
C17 C25' H25F 109.5
H25D C25' H25F 109.5
H25E C25' H25F 109.5
C18 C26 H26A 109.5
C18 C26 H26B 109.5
H26A C26 H26B 109.5
C18 C26 H26C 109.5
H26A C26 H26C 109.5
H26B C26 H26C 109.5
C18 C27 H27A 109.5
C18 C27 H27B 109.5
H27A C27 H27B 109.5
C18 C27 H27C 109.5
H27A C27 H27C 109.5
H27B C27 H27C 109.5
C21 C28 H28A 109.5
C21 C28 H28B 109.5
H28A C28 H28B 109.5
C21 C28 H28C 109.5
H28A C28 H28C 109.5
H28B C28 H28C 109.5
C21 C29 H29A 109.5
C21 C29 H29B 109.5
H29A C29 H29B 109.5
C21 C29 H29C 109.5
H29A C29 H29C 109.5
H29B C29 H29C 109.5
C31 C30 C35 117.58(19)
C31 C30 Si1 119.37(16)
C35 C30 Si1 122.78(17)
C30 C31 C32 121.6(2)
C30 C31 H31A 119.2
C32 C31 H31A 119.2
C33 C32 C31 119.6(2)
C33 C32 H32A 120.2
C31 C32 H32A 120.2
C32 C33 C34 120.0(2)
C32 C33 H33A 120.0
C34 C33 H33A 120.0
C33 C34 C35 120.1(2)
C33 C34 H34A 120.0
C35 C34 H34A 120.0
C34 C35 C30 121.1(2)
C34 C35 H35A 119.5
C30 C35 H35A 119.5
C41 C36 C37 117.1(2)
C41 C36 Si1 121.13(16)
C37 C36 Si1 121.73(17)
C38 C37 C36 121.5(2)
C38 C37 H37A 119.3
C36 C37 H37A 119.3
C37 C38 C39 120.2(2)
C37 C38 H38A 119.9
C39 C38 H38A 119.9
C38 C39 C40 119.8(2)
C38 C39 H39A 120.1
C40 C39 H39A 120.1
C41 C40 C39 119.5(2)
C41 C40 H40A 120.3
C39 C40 H40A 120.3
C40 C41 C36 122.0(2)
C40 C41 H41A 119.0
C36 C41 H41A 119.0
N1 C42 C43 109.11(16)
N1 C42 C45 111.79(19)
C43 C42 C45 107.63(19)
N1 C42 C44 108.90(18)
C43 C42 C44 109.2(2)
C45 C42 C44 110.13(17)
C42 C43 H43A 109.5
C42 C43 H43B 109.5
H43A C43 H43B 109.5
C42 C43 H43C 109.5
H43A C43 H43C 109.5
H43B C43 H43C 109.5
C42 C44 H44A 109.5
C42 C44 H44B 109.5
H44A C44 H44B 109.5
C42 C44 H44C 109.5
H44A C44 H44C 109.5
H44B C44 H44C 109.5
C42 C45 H45A 109.5
C42 C45 H45B 109.5
H45A C45 H45B 109.5
C42 C45 H45C 109.5
H45A C45 H45C 109.5
H45B C45 H45C 109.5

loop_
_geom_bond_atom_site_label_1
_geom_bond_atom_site_label_2
_geom_bond_distance
Zr1 N1 2.0523(16)
Zr1 C1 2.368(2)
Zr1 Cl1 2.3845(6)
Zr1 Cl2 2.3935(6)
Zr1 C2 2.458(2)
Zr1 C13 2.526(2)
Zr1 C7 2.602(2)
Zr1 C8 2.610(2)
Zr1 Si1 2.9728(6)
Si1 N1 1.7392(19)
Si1 C1 1.873(2)
Si1 C36 1.873(2)
Si1 C30 1.875(2)
N1 C42 1.491(3)
C1 C13 1.460(2)
C1 C2 1.461(3)
C2 C3 1.413(3)
C2 C7 1.430(3)
C3 C4 1.382(3)
C3 H3A 0.9500
C4 C5 1.436(3)
C4 C14 1.541(3)
C5 C6 1.381(3)
C5 C17 1.540(3)
C6 C7 1.406(3)
C6 H6A 0.9500
C7 C8 1.450(3)
C8 C9 1.405(2)
C8 C13 1.432(3)
C9 C10 1.376(3)
C9 H9A 0.9500
C10 C11 1.437(3)
C10 C18 1.537(2)
C11 C12 1.384(3)
C11 C21 1.534(3)
C12 C13 1.412(3)
C12 H12A 0.9500
C14 C23' 1.364(5)
C14 C15 1.457(5)
C14 C22 1.465(11)
C14 C22' 1.556(11)
C14 C15' 1.689(5)
C14 C23 1.732(6)
C15 C16 1.511(6)
C15 H15A 0.9900
C15 H15B 0.9900
C16 C17 1.590(5)
C16 H16A 0.9900
C16 H16B 0.9900
C15' C16' 1.509(7)
C15' H15C 0.9900
C15' H15D 0.9900
C16' C17 1.467(5)
C16' H16C 0.9900
C16' H16D 0.9900
C17 C25 1.365(6)
C17 C24' 1.568(5)
C17 C24 1.572(6)
C17 C25' 1.716(6)
C18 C27 1.530(3)
C18 C26 1.534(3)
C18 C19 1.539(3)
C19 C20 1.503(3)
C19 H19A 0.9900
C19 H19B 0.9900
C20 C21 1.538(3)
C20 H20A 0.9900
C20 H20B 0.9900
C21 C29 1.533(3)
C21 C28 1.536(3)
C22 H22A 0.9800
C22 H22B 0.9800
C22 H22C 0.9800
C23 H23A 0.9800
C23 H23B 0.9800
C23 H23C 0.9800
C24 H24A 0.9800
C24 H24B 0.9800
C24 H24C 0.9800
C25 H25A 0.9800
C25 H25B 0.9800
C25 H25C 0.9800
C22' H22D 0.9800
C22' H22E 0.9800
C22' H22F 0.9800
C23' H23D 0.9800
C23' H23E 0.9800
C23' H23F 0.9800
C24' H24D 0.9800
C24' H24E 0.9800
C24' H24F 0.9800
C25' H25D 0.9800
C25' H25E 0.9800
C25' H25F 0.9800
C26 H26A 0.9800
C26 H26B 0.9800
C26 H26C 0.9800
C27 H27A 0.9800
C27 H27B 0.9800
C27 H27C 0.9800
C28 H28A 0.9800
C28 H28B 0.9800
C28 H28C 0.9800
C29 H29A 0.9800
C29 H29B 0.9800
C29 H29C 0.9800
C30 C31 1.387(3)
C30 C35 1.399(3)
C31 C32 1.394(3)
C31 H31A 0.9500
C32 C33 1.379(3)
C32 H32A 0.9500
C33 C34 1.379(4)
C33 H33A 0.9500
C34 C35 1.388(3)
C34 H34A 0.9500
C35 H35A 0.9500
C36 C41 1.395(3)
C36 C37 1.401(3)
C37 C38 1.380(3)
C37 H37A 0.9500
C38 C39 1.385(4)
C38 H38A 0.9500
C39 C40 1.390(4)
C39 H39A 0.9500
C40 C41 1.384(3)
C40 H40A 0.9500
C41 H41A 0.9500
C42 C43 1.528(3)
C42 C45 1.530(3)
C42 C44 1.533(3)
C43 H43A 0.9800
C43 H43B 0.9800
C43 H43C 0.9800
C44 H44A 0.9800
C44 H44B 0.9800
C44 H44C 0.9800
C45 H45A 0.9800
C45 H45B 0.9800
C45 H45C 0.9800
